data_1517992
loop_
_publ_author_name
'Eisenmann, Brigitte'
'Schwerer, Heike'
'Schafer, Herbert'

_publ_section_title
;
 Neuartige Si4Te10(8-) und Ge4Te10(8-) anionen im Na8Si4Te10 bzw.
 Na8Ge4Te10
;
_journal_name_full 'Revue de Chimie Minerale''
_journal_page_first 78
_journal_page_last 87
_journal_volume 20
_journal_year 1983
_chemical_formula_sum 'Ge4 Na8 Te10'
_chemical_formula_weight 1750.36
_space_group_IT_number 14
_symmetry_cell_setting monoclinic
_symmetry_Int_Tables_number 14
_symmetry_space_group_name_Hall '-P 2ybc'
_symmetry_space_group_name_H-M 'P 1 21/c 1'
_cell_angle_alpha 90
_cell_angle_beta 92.71(10)
_cell_angle_gamma 90
_cell_formula_units_Z 4
_cell_length_a 14.128(12)
_cell_length_b 12.938(12)
_cell_length_c 15.028(12)
_cell_volume 2744(4)
_diffrn_ambient_temperature 293
_diffrn_radiation_probe x-ray
_diffrn_radiation_type MoK\a
_diffrn_radiation_wavelength 0.71069
_exptl_absorpt_coefficient_mu 14.876
_exptl_crystal_density_diffrn 4.237
_exptl_crystal_F_000 2944
_refine_ls_number_parameters 159
_refine_ls_number_reflns 2313
_refine_ls_wR_factor_gt 0.099
_cod_data_source_file RCM-1983-20-78-87-2.cif
_cod_data_source_block RCM-1983-20-78-87-2
_cod_original_sg_symbol_H-M 'P 21/c'
_cod_original_formula_sum 'Na8 Ge4 Te10'
_cod_database_code 1517992

loop_
_symmetry_equiv_pos_site_id
_symmetry_equiv_pos_as_xyz
1 x,y,z
2 -x,1/2+y,1/2-z
3 -x,-y,-z
4 x,1/2-y,1/2+z

loop_
_atom_site_aniso_label
_atom_site_aniso_U_11
_atom_site_aniso_U_22
_atom_site_aniso_U_33
_atom_site_aniso_U_23
_atom_site_aniso_U_13
_atom_site_aniso_U_12
Te1 0.0172(9) 0.0220(10) 0.0110(8) 0.0014(7) -0.0012(7) 0.0025(8)
Te2 0.0129(8) 0.0248(10) 0.0185(9) 0.0018(8) 0.0078(7) 0.0022(8)
Te3 0.0178(9) 0.0241(10) 0.0126(8) 0.0038(8) -0.0009(7) -0.0034(8)
Te4 0.0098(8) 0.0260(11) 0.0201(9) 0.0012(8) 0.0063(7) -0.0008(7)
Te5 0.0124(8) 0.0202(10) 0.0166(9) 0.0028(7) 0.0069(6) 0.0055(7)
Te6 0.0137(8) 0.0203(10) 0.0237(10) -0.0025(8) 0.0099(7) 0.0012(7)
Te7 0.0235(10) 0.0086(8) 0.0175(9) -0.0024(7) 0.0050(7) 0.0026(7)
Te8 0.0228(10) 0.0119(9) 0.0186(9) -0.0034(7) 0.0071(7) -0.0000(7)
Te9 0.0172(9) 0.0107(8) 0.0118(8) -0.0028(6) -0.0002(6) -0.0001(7)
Te10 0.0172(9) 0.0116(8) 0.0105(8) -0.0016(6) 0.0013(6) 0.0055(7)
Ge1 0.0111(12) 0.0099(13) 0.0076(12) 0.0009(10) 0.0061(9) -0.0006(10)
Ge2 0.0102(12) 0.0147(14) 0.0064(12) 0.0000(10) 0.0041(9) -0.0013(11)
Ge3 0.0115(13) 0.0100(13) 0.0085(12) 0.0024(10) 0.0043(10) -0.0005(10)
Ge4 0.0101(12) 0.0101(13) 0.0100(12) -0.0005(10) 0.0045(10) 0.0014(10)

loop_
_atom_site_label
_atom_site_type_symbol
_atom_site_fract_x
_atom_site_fract_y
_atom_site_fract_z
_atom_site_U_iso_or_equiv
Te1 Te 0.3965(1) 0.1196(2) 0.0447(1) .
Te2 Te 0.1106(1) 0.1290(2) 0.9520(1) .
Te3 Te 0.0976(1) 0.6289(2) 0.9558(1) .
Te4 Te 0.5141(1) 0.8400(2) 0.2662(1) .
Te5 Te 0.9949(1) 0.4037(2) 0.7512(1) .
Te6 Te 0.3870(1) 0.6159(2) 0.0360(1) .
Te7 Te 0.2944(1) 0.3830(1) 0.8332(1) .
Te8 Te 0.2127(1) 0.8468(2) 0.1450(1) .
Te9 Te 0.1897(1) 0.3625(1) 0.1642(1) .
Te10 Te 0.2974(1) 0.5949(1) 0.3426(1) .
Ge1 Ge 0.2209(2) 0.6636(2) 0.0824(2) .
Ge2 Ge 0.2802(2) 0.4091(2) 0.4137(2) .
Ge3 Ge 0.1744(2) 0.5584(2) 0.2097(2) .
Ge4 Ge 0.3209(2) 0.1969(2) 0.7859(2) .
Na1 Na 0.0977(11) 0.1209(12) 0.4409(10) 0.0288(30)
Na2 Na 0.3810(12) 0.3654(14) 0.0354(11) 0.0384(37)
Na3 Na 0.2017(12) 0.0909(14) 0.1425(11) 0.0371(36)
Na4 Na 0.0939(10) 0.6211(12) 0.4492(10) 0.0268(29)
Na5 Na 0.4914(11) 0.9096(13) 0.7298(11) 0.0328(33)
Na6 Na 0.0119(11) 0.8418(12) 0.2333(10) 0.0295(31)
Na7 Na 0.5764(11) 0.3652(13) 0.4280(10) 0.0323(33)
Na8 Na 0.7143(12) 0.3570(14) 0.1545(12) 0.0401(38)

loop_
_atom_type_symbol
_atom_type_description
_atom_type_scat_dispersion_real
_atom_type_scat_dispersion_imag
_atom_type_scat_source
Ge Ge 0.1547 1.8001 ' International Tables Vol C Tables 4.2.6.8 and 6.1.1.4'
Na Na 0.0362 0.0249 ' International Tables Vol C Tables 4.2.6.8 and 6.1.1.4'
Te Te -0.5308 1.6751 ' International Tables Vol C Tables 4.2.6.8 and 6.1.1.4'

loop_
_geom_angle_atom_site_label_1
_geom_angle_atom_site_label_2
_geom_angle_atom_site_label_3
_geom_angle
_geom_angle_site_symmetry_1
_geom_angle_site_symmetry_3
_geom_angle_publ_flag
Ge3 Te9 Ge4 99.36(14) . 4_554 yes
Ge2 Te10 Ge3 94.22(14) . . yes
Te6 Ge1 Te8 112.51(16) . . yes
Te6 Ge1 Ge3 111.15(16) . . yes
Te3 Ge1 Te6 110.89(16) 1_554 . yes
Te8 Ge1 Ge3 102.03(16) . . yes
Te3 Ge1 Te8 113.30(16) 1_554 . yes
Te3 Ge1 Ge3 106.47(16) 1_554 . yes
Te2 Ge2 Te10 111.93(15) 4_554 . yes
Te10 Ge2 Ge4 99.35(16) . 4_554 yes
Te1 Ge2 Te10 112.25(16) 4_555 . yes
Te2 Ge2 Ge4 109.15(16) 4_554 4_554 yes
Te1 Ge2 Te2 112.34(16) 4_555 4_554 yes
Te1 Ge2 Ge4 111.08(17) 4_555 4_554 yes
Te9 Ge3 Te10 108.09(15) . . yes
Te9 Ge3 Ge1 107.56(16) . . yes
Te5 Ge3 Te9 109.60(15) 3_666 . yes
Te10 Ge3 Ge1 107.46(16) . . yes
Te5 Ge3 Te10 112.71(16) 3_666 . yes
Te5 Ge3 Ge1 111.23(17) 3_666 . yes
Te4 Ge4 Te7 114.43(16) 3_666 . yes
Te7 Ge4 Te9 111.06(15) . 4_555 yes
Te7 Ge4 Ge2 105.53(16) . 4_555 yes
Te4 Ge4 Te9 110.75(15) 3_666 4_555 yes
Te4 Ge4 Ge2 112.91(17) 3_666 4_555 yes
Te9 Ge4 Ge2 101.29(16) 4_555 4_555 yes

loop_
_geom_bond_atom_site_label_1
_geom_bond_atom_site_label_2
_geom_bond_distance
_geom_bond_site_symmetry_2
_geom_bond_publ_flag
Te1 Ge2 2.531(4) 4_554 yes
Te2 Ge2 2.539(4) 4_555 yes
Te3 Ge1 2.558(4) 1_556 yes
Te4 Ge4 2.539(4) 3_666 yes
Te5 Ge3 2.538(4) 3_666 yes
Te6 Ge1 2.555(4) . yes
Te7 Ge4 2.543(4) . yes
Te8 Ge1 2.555(4) . yes
Te9 Ge3 2.637(4) . yes
Te9 Ge4 2.655(4) 4_554 yes
Te10 Ge2 2.647(4) . yes
Te10 Ge3 2.627(4) . yes
Ge1 Ge3 2.462(5) . yes
Ge2 Ge4 2.450(5) 4_554 yes

loop_
_geom_torsion_atom_site_label_1
_geom_torsion_atom_site_label_2
_geom_torsion_atom_site_label_3
_geom_torsion_atom_site_label_4
_geom_torsion
_geom_torsion_site_symmetry_1
_geom_torsion_site_symmetry_3
_geom_torsion_site_symmetry_4
_geom_torsion_publ_flag
Ge4 Te9 Ge3 Te10 2.33(16) 4_554 . . no
Ge4 Te9 Ge3 Ge1 118.08(17) 4_554 . . no
Ge4 Te9 Ge3 Te5 -120.86(16) 4_554 . 3_666 no
Ge3 Te9 Ge4 Ge2 34.41(17) . 4_554 . no
Ge3 Te9 Ge4 Te7 146.09(15) . 4_554 4_554 no
Ge3 Te10 Ge2 Te2 -58.21(17) . . 4_554 no
Ge3 Te10 Ge2 Ge4 56.92(16) . . 4_554 no
Ge3 Te10 Ge2 Te1 174.39(16) . . 4_555 no
Ge2 Te10 Ge3 Te9 -34.52(16) . . . no
Ge2 Te10 Ge3 Ge1 -150.34(16) . . . no
Ge2 Te10 Ge3 Te5 86.77(16) . . 3_666 no
Te6 Ge1 Ge3 Te9 -55.83(19) . . . no
Te6 Ge1 Ge3 Te10 60.33(18) . . . no
Te6 Ge1 Ge3 Te5 -175.86(16) . . 3_666 no
Te8 Ge1 Ge3 Te9 -175.97(14) . . . no
Te8 Ge1 Ge3 Te10 -59.80(17) . . . no
Te8 Ge1 Ge3 Te5 64.00(18) . . 3_666 no
Te3 Ge1 Ge3 Te9 65.04(18) 1_554 . . no
Te3 Ge1 Ge3 Te10 -178.80(15) 1_554 . . no
Te3 Ge1 Ge3 Te5 -55.00(19) 1_554 . 3_666 no
Te10 Ge2 Ge4 Te9 -59.00(16) . 4_554 . no
Te10 Ge2 Ge4 Te7 -174.83(14) . 4_554 4_554 no
Te2 Ge2 Ge4 Te9 58.25(17) 4_554 4_554 . no
Te1 Ge2 Ge4 Te9 -177.34(15) 4_555 4_554 . no
